data_2021716
loop_
_publ_author_name
'Tayade, Sakharam B.'
'Markad, Datta'
'Kumbhar, Avinash S.'
'Erxleben, Andrea'
'Chakravarty, Debamitra'

_publ_section_title
;
 Coordination polymers of Cd^II^ and Pb^II^ derived from
 bipyridine--glycoluril: influence of metal-ion size and counter-ions
;
_journal_coeditor_code LG3244
_journal_issue 8
_journal_name_full 'Acta Crystallographica Section C'
_journal_page_first
;
;
_journal_paper_doi 10.1107/S2053229619008325
_journal_volume 75
_journal_year 2019
_chemical_formula_iupac '[Cd (C14 H10 N6 O2)2 (H2 O)] (Cl O4)2, 2H2 O'
_chemical_formula_moiety 'C28 H22 Cd N12 O5 2+, 2(Cl O4 -), 2(H2 O)'
_chemical_formula_sum 'C28 H26 Cd Cl2 N12 O15'
_chemical_formula_weight 953.91
_chemical_name_systematic
'<i>catena</i>-Poly[[[aquacadmium(II)]-bis(\m-4b,5,7,7a-tetrahydro-4b,7a-epiminomethanoimino-6<i>H</i>-imidazo[4,5-<i>f</i>][1,10]phenanthroline-6,13-dione)] bis(perchlorate) dihydrate]'
_space_group_crystal_system monoclinic
_space_group_IT_number 15
_space_group_name_Hall '-I 2ya'
_space_group_name_H-M_alt 'I 1 2/a 1'
_symmetry_space_group_name_Hall '-I 2ya'
_symmetry_space_group_name_H-M 'I 1 2/a 1'
_atom_sites_solution_hydrogens difmap
_atom_sites_solution_primary dual
_audit_creation_method
;
Olex2 1.2
(compiled 2018.05.29 svn.r3508 for OlexSys, GUI svn.r5506)
;
_cell_angle_alpha 90
_cell_angle_beta 99.104(2)
_cell_angle_gamma 90
_cell_formula_units_Z 4
_cell_length_a 15.146(3)
_cell_length_b 12.2411(11)
_cell_length_c 17.6555(16)
_cell_measurement_reflns_used 9068
_cell_measurement_temperature 293.15
_cell_measurement_theta_max 25.075
_cell_measurement_theta_min 3.013
_cell_volume 3232.2(8)
_computing_cell_refinement
;
SAINT (Bruker, 2013)
;
_computing_data_collection
;
APEX2 (Bruker, 2013)
;
_computing_data_reduction
;
SAINT (Bruker, 2013)
;
_computing_molecular_graphics
;
OLEX2 (Dolomanov <i>et al.</i>,  2009)
;
_computing_publication_material
;
OLEX2 (Dolomanov <i>et al.</i>,  2009),
ORTEP-3 for Windows (Farrugia, 2012),
Mercury (Macrae <i>et al.</i>,  2008) and
PLATON (Spek, 2009)
;
_computing_structure_refinement
;
SHELXL2018 (Sheldrick, 2015b)
;
_computing_structure_solution
;
SHELXT (Sheldrick, 2015a)
;
_diffrn_ambient_temperature 293.15
_diffrn_measured_fraction_theta_full 0.997
_diffrn_measured_fraction_theta_max 0.997
_diffrn_measurement_device_type 'Bruker APEXII CCD'
_diffrn_measurement_method '\f and \w scans'
_diffrn_radiation_type MoK\a
_diffrn_radiation_wavelength 0.71073
_diffrn_reflns_av_R_equivalents 0.0366
_diffrn_reflns_av_unetI/netI 0.0124
_diffrn_reflns_limit_h_max 18
_diffrn_reflns_limit_h_min -18
_diffrn_reflns_limit_k_max 14
_diffrn_reflns_limit_k_min -14
_diffrn_reflns_limit_l_max 21
_diffrn_reflns_limit_l_min -21
_diffrn_reflns_number 52684
_diffrn_reflns_theta_full 25.104
_diffrn_reflns_theta_max 25.104
_diffrn_reflns_theta_min 3.013
_exptl_absorpt_coefficient_mu 0.940
_exptl_absorpt_correction_T_max 0.7452
_exptl_absorpt_correction_T_min 0.6846
_exptl_absorpt_correction_type multi-scan
_exptl_absorpt_process_details
;
(SADABS; Bruker, 2013)
;
_exptl_crystal_colour 'Pale yellow'
_exptl_crystal_density_diffrn 1.960
_exptl_crystal_description rectangle
_exptl_crystal_F_000 1920
_exptl_crystal_size_max 0.4
_exptl_crystal_size_mid 0.4
_exptl_crystal_size_min 0.2
_refine_diff_density_max 0.601
_refine_diff_density_min -0.538
_refine_ls_extinction_method none
_refine_ls_goodness_of_fit_ref 1.109
_refine_ls_hydrogen_treatment mixed
_refine_ls_matrix_type full
_refine_ls_number_parameters 316
_refine_ls_number_reflns 2886
_refine_ls_number_restraints 0
_refine_ls_restrained_S_all 1.109
_refine_ls_R_factor_all 0.0288
_refine_ls_R_factor_gt 0.0256
_refine_ls_shift/su_max 0.001
_refine_ls_shift/su_mean 0.000
_refine_ls_structure_factor_coef Fsqd
_refine_ls_weighting_details 'w=1/[\s^2^(Fo^2^)+(0.0260P)^2^+12.5975P] where P=(Fo^2^+2Fc^2^)/3'
_refine_ls_weighting_scheme calc
_refine_ls_wR_factor_gt 0.0616
_refine_ls_wR_factor_ref 0.0638
_reflns_number_gt 2683
_reflns_number_total 2886
_reflns_threshold_expression 'I > 2\s(I)'
_cod_data_source_file lg3244sup1.cif
_cod_data_source_block 1
_cod_database_code 2021716
_shelx_space_group_comment
;
The symmetry employed for this shelxl refinement is uniquely defined
by the following loop, which should always be used as a source of
symmetry information in preference to the above space-group names.
They are only intended as comments.
;
_shelx_estimated_absorpt_t_min 0.705
_shelx_estimated_absorpt_t_max 0.834

loop_
_space_group_symop_operation_xyz
'x, y, z'
'-x+1/2, y, -z'
'x+1/2, y+1/2, z+1/2'
'-x+1, y+1/2, -z+1/2'
'-x, -y, -z'
'x-1/2, -y, z'
'-x+1/2, -y+1/2, -z+1/2'
'x, -y+1/2, z+1/2'

loop_
_atom_site_type_symbol
_atom_site_label
_atom_site_fract_x
_atom_site_fract_y
_atom_site_fract_z
_atom_site_U_iso_or_equiv
_atom_site_adp_type
_atom_site_calc_flag
_atom_site_occupancy
Cd Cd1 0.750000 0.30737(2) 0.500000 0.01258(9) Uani d 1
O O1 0.37182(11) 0.76446(14) 0.60525(10) 0.0173(4) Uani d 1
O O2 0.76411(11) 0.84787(14) 0.66612(10) 0.0158(4) Uani d 1
O O2W 0.7336(3) 0.1334(3) 0.5187(2) 0.0257(10) Uani d 0.5
H H2WA 0.714757 0.122456 0.561996 0.039 Uiso d 0.5
H H2WB 0.784769 0.100096 0.524708 0.039 Uiso d 0.5
N N1 0.66664(13) 0.37167(16) 0.59002(11) 0.0123(4) Uani d 1
N N2 0.65803(13) 0.46488(16) 0.44986(11) 0.0130(4) Uani d 1
N N3 0.50303(14) 0.67836(17) 0.65646(13) 0.0143(4) Uani d 1
H H3 0.490(2) 0.666(3) 0.6973(19) 0.021(8) Uiso d 1
N N4 0.65267(14) 0.79246(17) 0.56882(12) 0.0142(4) Uani d 1
H H4 0.658(2) 0.842(3) 0.5350(18) 0.021(8) Uiso d 1
N N5 0.66208(14) 0.71383(17) 0.68209(12) 0.0143(4) Uani d 1
H H5 0.687(2) 0.691(3) 0.726(2) 0.032(9) Uiso d 1
N N6 0.49283(14) 0.74908(18) 0.54115(12) 0.0142(4) Uani d 1
H H6 0.475(2) 0.790(2) 0.5084(18) 0.015(8) Uiso d 1
C C1 0.63275(15) 0.52730(19) 0.50528(13) 0.0107(5) Uani d 1
C C2 0.66847(16) 0.3219(2) 0.65770(15) 0.0157(5) Uani d 1
H H2 0.6919(18) 0.248(2) 0.6607(15) 0.013(7) Uiso d 1
C C3 0.64942(16) 0.5047(2) 0.37848(14) 0.0146(5) Uani d 1
H H3A 0.6715(18) 0.458(2) 0.3422(16) 0.012(7) Uiso d 1
C C4 0.63718(15) 0.47609(19) 0.58194(13) 0.0111(5) Uani d 1
C C5 0.44929(16) 0.73508(19) 0.60191(14) 0.0131(5) Uani d 1
C C6 0.58955(16) 0.6540(2) 0.63680(13) 0.0117(5) Uani d 1
C C7 0.60242(15) 0.63367(19) 0.49133(13) 0.0124(5) Uani d 1
C C8 0.61586(17) 0.6078(2) 0.35898(14) 0.0166(5) Uani d 1
H H8 0.6053(19) 0.633(2) 0.3017(17) 0.018(7) Uiso d 1
C C9 0.64030(16) 0.3720(2) 0.71990(14) 0.0159(5) Uani d 1
H H9 0.6434(18) 0.332(2) 0.7748(16) 0.014(7) Uiso d 1
C C10 0.69842(16) 0.79081(19) 0.64124(14) 0.0134(5) Uani d 1
C C11 0.61116(15) 0.53276(19) 0.64262(13) 0.0118(5) Uani d 1
C C12 0.59320(17) 0.6733(2) 0.41651(14) 0.0159(5) Uani d 1
H H12 0.573(2) 0.744(3) 0.4060(17) 0.021(7) Uiso d 1
C C13 0.61223(16) 0.4796(2) 0.71210(14) 0.0141(5) Uani d 1
H H13 0.5949(18) 0.513(2) 0.7524(16) 0.012(7) Uiso d 1
C C14 0.58391(16) 0.70852(19) 0.55526(14) 0.0125(5) Uani d 1
Cl Cl1 0.56731(4) 1.05285(5) 0.65385(3) 0.01767(14) Uani d 1
O O3 0.51764(13) 1.13666(16) 0.68744(10) 0.0237(4) Uani d 1
O O4 0.52714(17) 0.94950(19) 0.66243(18) 0.0537(8) Uani d 1
O O5 0.5623(2) 1.0768(2) 0.57469(13) 0.0745(11) Uani d 1
O O6 0.65599(14) 1.05191(19) 0.69196(15) 0.0437(6) Uani d 1
O O1W 0.65439(14) 0.95242(16) 0.44434(12) 0.0222(4) Uani d 1
H H1WA 0.605(3) 0.978(4) 0.426(3) 0.064(14) Uiso d 1
H H1WB 0.677(3) 0.930(4) 0.407(3) 0.064(14) Uiso d 1

loop_
_atom_site_aniso_label
_atom_site_aniso_U_11
_atom_site_aniso_U_22
_atom_site_aniso_U_33
_atom_site_aniso_U_12
_atom_site_aniso_U_13
_atom_site_aniso_U_23
Cd1 0.01452(14) 0.00776(13) 0.01630(14) 0.000 0.00499(10) 0.000
O1 0.0151(9) 0.0163(9) 0.0192(9) 0.0029(7) -0.0008(7) -0.0031(7)
O2 0.0146(8) 0.0157(9) 0.0152(9) -0.0041(7) -0.0031(7) -0.0019(7)
O2W 0.030(3) 0.0144(17) 0.028(3) -0.0005(16) -0.0090(18) 0.0029(15)
N1 0.0119(10) 0.0087(10) 0.0162(10) -0.0006(8) 0.0024(8) 0.0007(8)
N2 0.0138(10) 0.0123(10) 0.0125(10) -0.0024(8) 0.0008(8) -0.0017(8)
N3 0.0136(10) 0.0181(11) 0.0115(10) 0.0034(8) 0.0030(8) 0.0028(9)
N4 0.0181(11) 0.0121(10) 0.0113(10) -0.0042(8) -0.0010(8) 0.0012(8)
N5 0.0166(11) 0.0134(10) 0.0109(10) -0.0032(8) -0.0047(8) 0.0009(8)
N6 0.0148(10) 0.0137(11) 0.0124(10) 0.0044(8) -0.0032(8) 0.0037(9)
C1 0.0080(11) 0.0126(11) 0.0107(11) -0.0024(9) -0.0014(9) -0.0007(9)
C2 0.0154(12) 0.0112(12) 0.0207(13) -0.0013(10) 0.0036(10) 0.0059(10)
C3 0.0137(12) 0.0193(13) 0.0109(12) -0.0034(10) 0.0017(9) -0.0033(10)
C4 0.0090(11) 0.0106(11) 0.0130(11) -0.0015(9) 0.0001(9) 0.0013(9)
C5 0.0148(12) 0.0090(11) 0.0145(12) -0.0003(9) -0.0013(9) -0.0036(9)
C6 0.0125(11) 0.0117(12) 0.0100(11) 0.0001(9) -0.0013(9) -0.0007(9)
C7 0.0124(11) 0.0129(12) 0.0111(11) -0.0013(9) -0.0003(9) 0.0000(9)
C8 0.0181(12) 0.0191(13) 0.0116(12) -0.0042(10) -0.0010(10) 0.0008(10)
C9 0.0146(12) 0.0163(13) 0.0166(12) -0.0009(10) 0.0024(10) 0.0054(10)
C10 0.0169(12) 0.0097(12) 0.0135(12) 0.0043(9) 0.0016(10) -0.0009(9)
C11 0.0087(11) 0.0129(12) 0.0127(12) 0.0001(9) -0.0016(9) 0.0010(9)
C12 0.0193(13) 0.0128(13) 0.0142(12) 0.0001(10) -0.0016(10) 0.0024(10)
C13 0.0132(12) 0.0164(12) 0.0130(12) -0.0014(10) 0.0026(9) -0.0020(10)
C14 0.0127(12) 0.0112(12) 0.0127(11) 0.0004(9) -0.0012(9) 0.0020(9)
Cl1 0.0200(3) 0.0188(3) 0.0134(3) 0.0048(2) 0.0001(2) -0.0002(2)
O3 0.0316(11) 0.0204(10) 0.0198(10) 0.0068(8) 0.0065(8) -0.0031(8)
O4 0.0507(15) 0.0245(12) 0.094(2) -0.0173(11) 0.0379(15) -0.0302(13)
O5 0.141(3) 0.072(2) 0.0133(11) 0.076(2) 0.0223(14) 0.0138(12)
O6 0.0219(11) 0.0406(14) 0.0635(16) 0.0056(10) -0.0095(10) -0.0041(12)
O1W 0.0199(10) 0.0218(10) 0.0241(11) 0.0022(8) 0.0009(9) -0.0043(8)

loop_
_atom_type_symbol
_atom_type_description
_atom_type_scat_dispersion_real
_atom_type_scat_dispersion_imag
_atom_type_scat_source
C C 0.0033 0.0016 'International Tables Vol C Tables 4.2.6.8 and 6.1.1.4'
H H 0.0000 0.0000 'International Tables Vol C Tables 4.2.6.8 and 6.1.1.4'
Cd Cd -0.8075 1.2024 'International Tables Vol C Tables 4.2.6.8 and 6.1.1.4'
Cl Cl 0.1484 0.1585 'International Tables Vol C Tables 4.2.6.8 and 6.1.1.4'
N N 0.0061 0.0033 'International Tables Vol C Tables 4.2.6.8 and 6.1.1.4'
O O 0.0106 0.0060 'International Tables Vol C Tables 4.2.6.8 and 6.1.1.4'

loop_
_geom_angle_atom_site_label_1
_geom_angle_atom_site_label_2
_geom_angle_atom_site_label_3
_geom_angle_site_symmetry_1
_geom_angle_site_symmetry_3
_geom_angle
O1 Cd1 O1 5_666 6_665 139.80(8)
O2W Cd1 O1 2_656 6_665 71.77(12)
O2W Cd1 O1 . 6_665 68.89(12)
O2W Cd1 O1 . 5_666 71.77(12)
O2W Cd1 O1 2_656 5_666 68.89(12)
O2W Cd1 O2W 2_656 . 23.6(2)
O2W Cd1 N1 2_656 2_656 98.07(12)
O2W Cd1 N1 2_656 . 121.62(12)
O2W Cd1 N1 . . 98.07(12)
O2W Cd1 N1 . 2_656 121.63(12)
O2W Cd1 N2 . . 138.60(13)
O2W Cd1 N2 . 2_656 141.68(13)
O2W Cd1 N2 2_656 . 141.68(13)
O2W Cd1 N2 2_656 2_656 138.60(13)
N1 Cd1 O1 . 6_665 91.56(6)
N1 Cd1 O1 2_656 6_665 101.90(6)
N1 Cd1 O1 2_656 5_666 91.56(6)
N1 Cd1 O1 . 5_666 101.90(6)
N1 Cd1 N1 2_656 . 140.31(10)
N1 Cd1 N2 . . 69.01(7)
N1 Cd1 N2 . 2_656 79.98(7)
N1 Cd1 N2 2_656 . 79.98(7)
N1 Cd1 N2 2_656 2_656 69.01(7)
N2 Cd1 O1 . 5_666 72.89(6)
N2 Cd1 O1 2_656 5_666 146.41(6)
N2 Cd1 O1 2_656 6_665 72.89(6)
N2 Cd1 O1 . 6_665 146.41(6)
N2 Cd1 N2 2_656 . 76.78(9)
C5 O1 Cd1 . 5_666 116.47(15)
Cd1 O2W H2WA . . 110.2
Cd1 O2W H2WB . . 110.9
Cd1 O2W H2WB . 2_656 110.5(12)
H2WA O2W H2WB . 2_656 126.8
H2WA O2W H2WB . . 103.4
H2WB O2W H2WB . 2_656 92.4
C2 N1 Cd1 . . 121.40(16)
C2 N1 C4 . . 119.0(2)
C4 N1 Cd1 . . 117.03(15)
C1 N2 Cd1 . . 113.20(15)
C3 N2 Cd1 . . 126.14(16)
C3 N2 C1 . . 118.8(2)
C5 N3 H3 . . 123(2)
C5 N3 C6 . . 113.8(2)
C6 N3 H3 . . 123(2)
C10 N4 H4 . . 125(2)
C10 N4 C14 . . 113.0(2)
C14 N4 H4 . . 122(2)
C6 N5 H5 . . 122(2)
C10 N5 H5 . . 123(2)
C10 N5 C6 . . 113.2(2)
C5 N6 H6 . . 121(2)
C5 N6 C14 . . 112.9(2)
C14 N6 H6 . . 124(2)
N2 C1 C4 . . 116.6(2)
N2 C1 C7 . . 121.9(2)
C7 C1 C4 . . 121.6(2)
N1 C2 H2 . . 115.4(16)
N1 C2 C9 . . 122.8(2)
C9 C2 H2 . . 121.8(16)
N2 C3 H3A . . 114.8(16)
N2 C3 C8 . . 123.0(2)
C8 C3 H3A . . 122.2(16)
N1 C4 C1 . . 117.5(2)
N1 C4 C11 . . 121.4(2)
C11 C4 C1 . . 121.1(2)
O1 C5 N3 . . 125.8(2)
O1 C5 N6 . . 125.8(2)
N3 C5 N6 . . 108.4(2)
N3 C6 N5 . . 113.7(2)
N3 C6 C11 . . 112.4(2)
N3 C6 C14 . . 102.28(18)
N5 C6 C11 . . 108.63(19)
N5 C6 C14 . . 102.51(19)
C11 C6 C14 . . 117.06(19)
C1 C7 C12 . . 118.4(2)
C1 C7 C14 . . 122.0(2)
C12 C7 C14 . . 119.6(2)
C3 C8 H8 . . 120.5(16)
C12 C8 C3 . . 118.1(2)
C12 C8 H8 . . 121.3(16)
C2 C9 H9 . . 122.2(15)
C2 C9 C13 . . 118.2(2)
C13 C9 H9 . . 119.5(15)
O2 C10 N4 . . 126.1(2)
O2 C10 N5 . . 125.1(2)
N4 C10 N5 . . 108.8(2)
C4 C11 C6 . . 121.4(2)
C4 C11 C13 . . 119.0(2)
C13 C11 C6 . . 119.4(2)
C7 C12 H12 . . 119.7(18)
C8 C12 C7 . . 119.7(2)
C8 C12 H12 . . 120.6(18)
C9 C13 C11 . . 119.7(2)
C9 C13 H13 . . 118.7(18)
C11 C13 H13 . . 121.6(18)
N4 C14 C6 . . 102.39(18)
N4 C14 C7 . . 109.7(2)
N6 C14 N4 . . 115.0(2)
N6 C14 C6 . . 102.38(19)
N6 C14 C7 . . 111.26(19)
C7 C14 C6 . . 115.77(19)
O4 Cl1 O3 . . 109.07(13)
O5 Cl1 O3 . . 107.81(13)
O5 Cl1 O4 . . 109.4(2)
O6 Cl1 O3 . . 109.15(13)
O6 Cl1 O4 . . 109.55(16)
O6 Cl1 O5 . . 111.8(2)
H1WA O1W H1WB . . 106(4)

loop_
_geom_bond_atom_site_label_1
_geom_bond_atom_site_label_2
_geom_bond_site_symmetry_2
_geom_bond_distance
Cd1 O1 6_665 2.5585(17)
Cd1 O1 5_666 2.5585(17)
Cd1 O2W . 2.176(3)
Cd1 O2W 2_656 2.176(3)
Cd1 N1 2_656 2.318(2)
Cd1 N1 . 2.318(2)
Cd1 N2 2_656 2.460(2)
Cd1 N2 . 2.460(2)
O1 C5 . 1.238(3)
O2 C10 . 1.238(3)
O2W H2WA . 0.8668
O2W H2WB . 0.8675
O2W H2WB 2_656 0.874(9)
N1 C2 . 1.338(3)
N1 C4 . 1.354(3)
N2 C1 . 1.344(3)
N2 C3 . 1.338(3)
N3 H3 . 0.79(3)
N3 C5 . 1.351(3)
N3 C6 . 1.439(3)
N4 H4 . 0.86(3)
N4 C10 . 1.355(3)
N4 C14 . 1.456(3)
N5 H5 . 0.86(4)
N5 C6 . 1.451(3)
N5 C10 . 1.355(3)
N6 H6 . 0.78(3)
N6 C5 . 1.356(3)
N6 C14 . 1.450(3)
C1 C4 . 1.483(3)
C1 C7 . 1.390(3)
C2 H2 . 0.97(3)
C2 C9 . 1.383(4)
C3 H3A . 0.96(3)
C3 C8 . 1.384(4)
C4 C11 . 1.385(3)
C6 C11 . 1.520(3)
C6 C14 . 1.577(3)
C7 C12 . 1.393(3)
C7 C14 . 1.514(3)
C8 H8 . 1.05(3)
C8 C12 . 1.380(4)
C9 H9 . 1.08(3)
C9 C13 . 1.384(4)
C11 C13 . 1.387(3)
C12 H12 . 0.92(3)
C13 H13 . 0.90(3)
Cl1 O3 . 1.4529(19)
Cl1 O4 . 1.422(2)
Cl1 O5 . 1.418(2)
Cl1 O6 . 1.404(2)
O1W H1WA . 0.83(5)
O1W H1WB . 0.84(5)

loop_
_geom_hbond_atom_site_label_D
_geom_hbond_atom_site_label_H
_geom_hbond_atom_site_label_A
_geom_hbond_site_symmetry_A
_geom_hbond_distance_DH
_geom_hbond_distance_HA
_geom_hbond_distance_DA
_geom_hbond_angle_DHA
_geom_hbond_publ_flag
O2W H2WB O1W 2_646 0.87 2.06 2.804(4) 142.8 yes
N3 H3 O3 4_546 0.79(3) 2.09(3) 2.868(3) 169(3) yes
N5 H5 O2 7_666 0.86(4) 1.98(4) 2.838(3) 172(3) yes
O1W H1WB O2 2_656 0.84(5) 1.95(5) 2.780(3) 167(4) yes

loop_
_geom_torsion_atom_site_label_1
_geom_torsion_atom_site_label_2
_geom_torsion_atom_site_label_3
_geom_torsion_atom_site_label_4
_geom_torsion_site_symmetry_1
_geom_torsion
Cd1 O1 C5 N3 5_666 -120.1(2)
Cd1 O1 C5 N6 5_666 56.0(3)
Cd1 N1 C2 C9 . 162.07(19)
Cd1 N1 C4 C1 . 20.3(3)
Cd1 N1 C4 C11 . -160.37(17)
Cd1 N2 C1 C4 . -19.1(2)
Cd1 N2 C1 C7 . 162.06(17)
Cd1 N2 C3 C8 . -163.14(18)
N1 C2 C9 C13 . -2.4(4)
N1 C4 C11 C6 . 172.0(2)
N1 C4 C11 C13 . -2.5(3)
N2 C1 C4 N1 . 0.4(3)
N2 C1 C4 C11 . -178.9(2)
N2 C1 C7 C12 . 3.9(3)
N2 C1 C7 C14 . -172.9(2)
N2 C3 C8 C12 . 2.2(4)
N3 C6 C11 C4 . 126.9(2)
N3 C6 C11 C13 . -58.7(3)
N3 C6 C14 N4 . 116.4(2)
N3 C6 C14 N6 . -3.1(2)
N3 C6 C14 C7 . -124.3(2)
N5 C6 C11 C4 . -106.5(2)
N5 C6 C11 C13 . 68.0(3)
N5 C6 C14 N4 . -1.6(2)
N5 C6 C14 N6 . -121.08(19)
N5 C6 C14 C7 . 117.7(2)
C1 N2 C3 C8 . 0.3(3)
C1 C4 C11 C6 . -8.7(3)
C1 C4 C11 C13 . 176.8(2)
C1 C7 C12 C8 . -1.3(4)
C1 C7 C14 N4 . 107.9(2)
C1 C7 C14 N6 . -123.6(2)
C1 C7 C14 C6 . -7.3(3)
C2 N1 C4 C1 . -177.7(2)
C2 N1 C4 C11 . 1.6(3)
C2 C9 C13 C11 . 1.4(4)
C3 N2 C1 C4 . 175.4(2)
C3 N2 C1 C7 . -3.4(3)
C3 C8 C12 C7 . -1.6(4)
C4 N1 C2 C9 . 0.9(4)
C4 C1 C7 C12 . -174.8(2)
C4 C1 C7 C14 . 8.3(3)
C4 C11 C13 C9 . 0.9(3)
C5 N3 C6 N5 . 110.2(2)
C5 N3 C6 C11 . -125.9(2)
C5 N3 C6 C14 . 0.5(3)
C5 N6 C14 N4 . -105.2(2)
C5 N6 C14 C6 . 4.9(3)
C5 N6 C14 C7 . 129.2(2)
C6 N3 C5 O1 . 179.2(2)
C6 N3 C5 N6 . 2.5(3)
C6 N5 C10 O2 . -175.8(2)
C6 N5 C10 N4 . 2.6(3)
C6 C11 C13 C9 . -173.7(2)
C7 C1 C4 N1 . 179.3(2)
C7 C1 C4 C11 . 0.0(3)
C10 N4 C14 N6 . 113.5(2)
C10 N4 C14 C6 . 3.3(3)
C10 N4 C14 C7 . -120.1(2)
C10 N5 C6 N3 . -110.0(2)
C10 N5 C6 C11 . 124.1(2)
C10 N5 C6 C14 . -0.4(3)
C11 C6 C14 N4 . -120.4(2)
C11 C6 C14 N6 . 120.2(2)
C11 C6 C14 C7 . -1.0(3)
C12 C7 C14 N4 . -68.9(3)
C12 C7 C14 N6 . 59.5(3)
C12 C7 C14 C6 . 175.9(2)
C14 N4 C10 O2 . 174.5(2)
C14 N4 C10 N5 . -3.8(3)
C14 N6 C5 O1 . 178.5(2)
C14 N6 C5 N3 . -4.9(3)
C14 C6 C11 C4 . 8.9(3)
C14 C6 C11 C13 . -176.6(2)
C14 C7 C12 C8 . 175.6(2)

_cod_database_fobs_code 2021716
